data_4303892
loop_
_publ_author_name
'Su-Yun Zhang'
'Hai-Long Jiang'
'Chuan-Fu Sun'
'Jiang-Gao Mao'

_publ_section_title
;
Syntheses, Crystal Structures, and Properties of Five New Transition Metal
Molybdenum(VI) Selenites and Tellurites
;
_journal_name_full 'Inorganic Chemistry'
_journal_page_first 11809
_journal_page_last 11820
_journal_paper_doi 10.1021/ic901855x
_journal_volume 48
_journal_year 2009
_chemical_formula_moiety 'H2 Mn Mo O7 Se'
_chemical_formula_sum 'H2 Mn Mo O7 Se'
_chemical_formula_weight 343.86
_chemical_name_systematic
; 
 ? 
;
_space_group_IT_number 26
_symmetry_cell_setting orthorhombic
_symmetry_space_group_name_Hall 'P 2c -2'
_symmetry_space_group_name_H-M 'P m c 21'
_atom_sites_solution_hydrogens geom
_atom_sites_solution_primary direct
_atom_sites_solution_secondary difmap
_audit_creation_method SHELXL-97
_cell_angle_alpha 90.00
_cell_angle_beta 90.00
_cell_angle_gamma 90.00
_cell_formula_units_Z 4
_cell_length_a 7.054(3)
_cell_length_b 6.480(2)
_cell_length_c 12.735(5)
_cell_measurement_reflns_used 1716
_cell_measurement_temperature 293(2)
_cell_measurement_theta_max 27.4758
_cell_measurement_theta_min 3.1435
_cell_volume 582.1(4)
_computing_structure_refinement 'SHELXL-97 (Sheldrick, 1997)'
_computing_structure_solution 'SHELXS-97 (Sheldrick, 1990)'
_diffrn_ambient_temperature 293(2)
_diffrn_measured_fraction_theta_full 0.993
_diffrn_measured_fraction_theta_max 0.993
_diffrn_measurement_device_type 'Saturn70 (4x4 bin mode)'
_diffrn_measurement_method CCD_Profile_fitting
_diffrn_radiation_monochromator graphite
_diffrn_radiation_source 'fine-focus sealed tube'
_diffrn_radiation_type MoK\a
_diffrn_radiation_wavelength 0.71073
_diffrn_reflns_av_R_equivalents 0.0467
_diffrn_reflns_av_sigmaI/netI 0.0488
_diffrn_reflns_limit_h_max 9
_diffrn_reflns_limit_h_min -8
_diffrn_reflns_limit_k_max 8
_diffrn_reflns_limit_k_min -8
_diffrn_reflns_limit_l_max 12
_diffrn_reflns_limit_l_min -16
_diffrn_reflns_number 4392
_diffrn_reflns_theta_full 27.48
_diffrn_reflns_theta_max 27.48
_diffrn_reflns_theta_min 2.89
_diffrn_standards_decay_% <1.0
_exptl_absorpt_coefficient_mu 10.553
_exptl_absorpt_correction_T_max 1.0000
_exptl_absorpt_correction_T_min 0.1901
_exptl_absorpt_correction_type multi-scan
_exptl_crystal_colour Yellow
_exptl_crystal_density_diffrn 3.923
_exptl_crystal_density_method 'not measured'
_exptl_crystal_description brick
_exptl_crystal_F_000 636
_exptl_crystal_size_max 0.1500
_exptl_crystal_size_mid 0.1000
_exptl_crystal_size_min 0.1000
_refine_diff_density_max 0.628
_refine_diff_density_min -0.693
_refine_diff_density_rms 0.160
_refine_ls_abs_structure_details 'Flack H D (1983), Acta Cryst. A39, 876-881'
_refine_ls_abs_structure_Flack 0.018(12)
_refine_ls_extinction_coef 0.0019(4)
_refine_ls_extinction_expression Fc^*^=kFc[1+0.001xFc^2^\l^3^/sin(2\q)]^-1/4^
_refine_ls_extinction_method SHELXL
_refine_ls_goodness_of_fit_ref 1.025
_refine_ls_hydrogen_treatment constr
_refine_ls_matrix_type full
_refine_ls_number_parameters 110
_refine_ls_number_reflns 1176
_refine_ls_number_restraints 1
_refine_ls_restrained_S_all 1.024
_refine_ls_R_factor_all 0.0263
_refine_ls_R_factor_gt 0.0239
_refine_ls_shift/su_max 0.001
_refine_ls_shift/su_mean 0.000
_refine_ls_structure_factor_coef Fsqd
_refine_ls_weighting_details 'calc w=1/[\s^2^(Fo^2^)+(0.0124P)^2^+0.0000P] where P=(Fo^2^+2Fc^2^)/3'
_refine_ls_weighting_scheme calc
_refine_ls_wR_factor_gt 0.0462
_refine_ls_wR_factor_ref 0.0467
_reflns_number_gt 1095
_reflns_number_total 1176
_reflns_threshold_expression >2sigma(I)
_cod_data_source_file ic901855x_si_001_1.cif
_cod_data_source_block Mn(MoO3)(SeO3)(H2O)
_cod_depositor_comments
;
The following automatic conversions were performed:
'_exptl_absorpt_correction_type' value 'Multi-scan' changed to
'multi-scan' according to
'/home/saulius/struct/CIF-dictionaries/cif_core.dic' dictionary named
'cif_core.dic' version 2.4.1 from 2010-06-29.

Automatic conversion script
Id: cif_fix_enum 1527 2010-12-29 10:47:43Z saulius 
;
_cod_database_code 4303892

loop_
_symmetry_equiv_pos_as_xyz
'x, y, z'
'-x, -y, z+1/2'
'x, -y, z+1/2'
'-x, y, z'

loop_
_atom_site_label
_atom_site_type_symbol
_atom_site_fract_x
_atom_site_fract_y
_atom_site_fract_z
_atom_site_U_iso_or_equiv
_atom_site_adp_type
_atom_site_occupancy
_atom_site_symmetry_multiplicity
_atom_site_calc_flag
_atom_site_refinement_flags
_atom_site_disorder_assembly
_atom_site_disorder_group
Mn1 Mn 1.0000 0.88003(16) 0.83585(12) 0.0109(2) Uani 1 2 d S . .
Mn2 Mn 0.5000 0.49127(18) 1.11121(9) 0.0110(3) Uani 1 2 d S . .
Mo1 Mo 0.75037(6) 0.41199(6) 0.84239(5) 0.00558(11) Uani 1 1 d . . .
Se1 Se 1.0000 0.59056(11) 0.61868(5) 0.00946(17) Uani 1 2 d S . .
Se2 Se 0.5000 0.88173(11) 0.79157(7) 0.00872(17) Uani 1 2 d S . .
O1 O 1.0000 0.8276(8) 0.6716(4) 0.0127(12) Uani 1 2 d S . .
O2 O 0.8076(5) 0.4743(5) 0.6771(3) 0.0094(8) Uani 1 1 d . . .
O3 O 0.5000 0.8189(8) 0.6633(4) 0.0141(12) Uani 1 2 d S . .
O4 O 0.6910(5) 0.7471(5) 0.8414(3) 0.0105(7) Uani 1 1 d . . .
O5 O 0.8194(5) 0.1603(5) 0.8249(3) 0.0152(9) Uani 1 1 d . . .
O6 O 0.6826(6) 0.4118(5) 0.9718(3) 0.0127(9) Uani 1 1 d . . .
O7 O 1.0000 0.5310(7) 0.8608(4) 0.0070(11) Uani 1 2 d S . .
O8 O 0.5000 0.3960(7) 0.7799(4) 0.0079(10) Uani 1 2 d S . .
O9 O 0.5000 0.8102(9) 1.0554(5) 0.0286(15) Uani 1 2 d S . .
H9C H 0.6132 0.8549 1.0532 0.043 Uiso 1 1 d R . .
O10 O 1.0486(11) 0.8888(12) 1.0067(7) 0.025(3) Uani 0.50 1 d P . .
H10A H 1.0997 0.7812 1.0323 0.030 Uiso 0.50 1 d PR . .
H10B H 1.0997 0.9989 1.0293 0.030 Uiso 0.50 1 d PR . .

loop_
_atom_site_aniso_label
_atom_site_aniso_U_11
_atom_site_aniso_U_22
_atom_site_aniso_U_33
_atom_site_aniso_U_23
_atom_site_aniso_U_13
_atom_site_aniso_U_12
Mn1 0.0118(6) 0.0068(5) 0.0141(5) -0.0003(5) 0.000 0.000
Mn2 0.0134(6) 0.0135(5) 0.0061(6) 0.0000(5) 0.000 0.000
Mo1 0.0043(2) 0.00548(19) 0.0069(2) 0.0007(2) -0.00008(18) -0.00032(16)
Se1 0.0080(4) 0.0142(3) 0.0061(4) 0.0028(3) 0.000 0.000
Se2 0.0076(4) 0.0050(3) 0.0136(4) 0.0004(3) 0.000 0.000
O1 0.010(2) 0.010(3) 0.019(3) 0.001(2) 0.000 0.000
O2 0.0071(16) 0.0113(18) 0.0097(19) 0.0003(15) 0.0015(15) -0.0021(15)
O3 0.016(3) 0.014(3) 0.012(3) 0.005(2) 0.000 0.000
O4 0.0076(16) 0.0057(16) 0.0183(17) -0.0010(19) 0.0011(19) 0.0011(13)
O5 0.0095(18) 0.0061(17) 0.030(3) 0.0002(16) 0.0007(17) -0.0024(14)
O6 0.010(2) 0.019(2) 0.009(2) 0.0025(16) -0.0002(16) -0.0016(15)
O7 0.008(2) 0.008(3) 0.005(3) 0.002(2) 0.000 0.000
O8 0.010(3) 0.012(3) 0.002(2) -0.001(2) 0.000 0.000
O9 0.047(4) 0.016(3) 0.022(3) 0.001(3) 0.000 0.000
O10 0.037(9) 0.018(4) 0.019(4) -0.004(3) -0.006(4) 0.006(4)

loop_
_atom_type_symbol
_atom_type_description
_atom_type_scat_dispersion_real
_atom_type_scat_dispersion_imag
_atom_type_scat_source
O O 0.0106 0.0060 'International Tables Vol C Tables 4.2.6.8 and 6.1.1.4'
H H 0.0000 0.0000 'International Tables Vol C Tables 4.2.6.8 and 6.1.1.4'
Mn Mn 0.3368 0.7283 'International Tables Vol C Tables 4.2.6.8 and 6.1.1.4'
Se Se -0.0929 2.2259 'International Tables Vol C Tables 4.2.6.8 and 6.1.1.4'
Mo Mo -1.6832 0.6857 'International Tables Vol C Tables 4.2.6.8 and 6.1.1.4'

loop_
_geom_angle_atom_site_label_1
_geom_angle_atom_site_label_2
_geom_angle_atom_site_label_3
_geom_angle
_geom_angle_site_symmetry_1
_geom_angle_site_symmetry_3
_geom_angle_publ_flag
O1 Mn1 O10 168.2(2) . . ?
O1 Mn1 O10 168.2(2) . 4_755 ?
O10 Mn1 O10 17.9(4) . 4_755 ?
O1 Mn1 O5 93.96(16) . 4_765 ?
O10 Mn1 O5 87.2(2) . 4_765 ?
O10 Mn1 O5 97.5(2) 4_755 4_765 ?
O1 Mn1 O5 93.96(16) . 1_565 ?
O10 Mn1 O5 97.5(2) . 1_565 ?
O10 Mn1 O5 87.2(2) 4_755 1_565 ?
O5 Mn1 O5 69.94(19) 4_765 1_565 ?
O1 Mn1 O7 88.76(19) . . ?
O10 Mn1 O7 83.6(2) . . ?
O10 Mn1 O7 83.6(2) 4_755 . ?
O5 Mn1 O7 144.87(10) 4_765 . ?
O5 Mn1 O7 144.87(10) 1_565 . ?
O1 Mn1 O4 88.32(12) . . ?
O10 Mn1 O4 97.1(2) . . ?
O10 Mn1 O4 80.5(2) 4_755 . ?
O5 Mn1 O4 146.60(13) 4_765 . ?
O5 Mn1 O4 76.66(12) 1_565 . ?
O7 Mn1 O4 68.41(8) . . ?
O1 Mn1 O4 88.32(12) . 4_755 ?
O10 Mn1 O4 80.5(2) . 4_755 ?
O10 Mn1 O4 97.1(2) 4_755 4_755 ?
O5 Mn1 O4 76.66(12) 4_765 4_755 ?
O5 Mn1 O4 146.60(13) 1_565 4_755 ?
O7 Mn1 O4 68.41(8) . 4_755 ?
O4 Mn1 O4 136.74(16) . 4_755 ?
O3 Mn2 O9 179.3(2) 2_665 . ?
O3 Mn2 O6 91.71(15) 2_665 4_655 ?
O9 Mn2 O6 87.71(15) . 4_655 ?
O3 Mn2 O6 91.71(15) 2_665 . ?
O9 Mn2 O6 87.71(15) . . ?
O6 Mn2 O6 69.7(2) 4_655 . ?
O3 Mn2 O8 90.51(19) 2_665 2_665 ?
O9 Mn2 O8 90.2(2) . 2_665 ?
O6 Mn2 O8 145.04(10) 4_655 2_665 ?
O6 Mn2 O8 145.04(10) . 2_665 ?
O3 Mn2 O2 88.74(11) 2_665 3_565 ?
O9 Mn2 O2 91.52(11) . 3_565 ?
O6 Mn2 O2 146.67(14) 4_655 3_565 ?
O6 Mn2 O2 76.93(13) . 3_565 ?
O8 Mn2 O2 68.24(9) 2_665 3_565 ?
O3 Mn2 O2 88.74(11) 2_665 2_665 ?
O9 Mn2 O2 91.52(11) . 2_665 ?
O6 Mn2 O2 76.93(13) 4_655 2_665 ?
O6 Mn2 O2 146.67(14) . 2_665 ?
O8 Mn2 O2 68.24(9) 2_665 2_665 ?
O2 Mn2 O2 136.38(18) 3_565 2_665 ?
O6 Mo1 O5 101.70(19) . . ?
O6 Mo1 O7 97.9(2) . . ?
O5 Mo1 O7 97.83(18) . . ?
O6 Mo1 O8 98.1(2) . . ?
O5 Mo1 O8 98.86(19) . . ?
O7 Mo1 O8 154.0(2) . . ?
O6 Mo1 O2 168.14(16) . . ?
O5 Mo1 O2 89.89(17) . . ?
O7 Mo1 O2 82.81(18) . . ?
O8 Mo1 O2 77.44(17) . . ?
O6 Mo1 O4 87.34(16) . . ?
O5 Mo1 O4 170.36(16) . . ?
O7 Mo1 O4 77.41(15) . . ?
O8 Mo1 O4 82.98(16) . . ?
O2 Mo1 O4 81.24(14) . . ?
O1 Se1 O2 103.12(16) . 4_755 ?
O1 Se1 O2 103.12(16) . . ?
O2 Se1 O2 104.1(2) 4_755 . ?
O3 Se2 O4 103.56(18) . 4_655 ?
O3 Se2 O4 103.56(18) . . ?
O4 Se2 O4 102.6(2) 4_655 . ?
Se1 O1 Mn1 122.9(3) . . ?
Se1 O2 Mo1 130.09(19) . . ?
Se1 O2 Mn2 122.35(19) . 2_664 ?
Mo1 O2 Mn2 101.09(13) . 2_664 ?
Se2 O3 Mn2 122.3(3) . 2_664 ?
Se2 O4 Mo1 130.27(19) . . ?
Se2 O4 Mn1 121.92(17) . . ?
Mo1 O4 Mn1 100.65(13) . . ?
Mo1 O5 Mn1 158.5(2) . 1_545 ?
Mo1 O6 Mn2 156.3(2) . . ?
Mo1 O7 Mo1 130.8(3) . 4_755 ?
Mo1 O7 Mn1 112.18(13) . . ?
Mo1 O7 Mn1 112.18(13) 4_755 . ?
Mo1 O8 Mo1 131.1(3) . 4_655 ?
Mo1 O8 Mn2 111.79(15) . 2_664 ?
Mo1 O8 Mn2 111.79(15) 4_655 2_664 ?
O10 O10 Mn1 81.1(2) 4_755 . ?

loop_
_geom_bond_atom_site_label_1
_geom_bond_atom_site_label_2
_geom_bond_distance
_geom_bond_site_symmetry_2
_geom_bond_publ_flag
Mn1 O1 2.119(6) . ?
Mn1 O10 2.203(8) . ?
Mn1 O10 2.203(8) 4_755 ?
Mn1 O5 2.223(4) 4_765 ?
Mn1 O5 2.223(4) 1_565 ?
Mn1 O7 2.284(5) . ?
Mn1 O4 2.345(3) . ?
Mn1 O4 2.345(3) 4_755 ?
Mn2 O3 2.117(5) 2_665 ?
Mn2 O9 2.185(6) . ?
Mn2 O6 2.253(4) 4_655 ?
Mn2 O6 2.253(4) . ?
Mn2 O8 2.269(5) 2_665 ?
Mn2 O2 2.337(3) 3_565 ?
Mn2 O2 2.337(3) 2_665 ?
Mo1 O6 1.716(4) . ?
Mo1 O5 1.717(4) . ?
Mo1 O7 1.937(2) . ?
Mo1 O8 1.940(2) . ?
Mo1 O2 2.181(4) . ?
Mo1 O4 2.211(3) . ?
Se1 O1 1.677(5) . ?
Se1 O2 1.721(3) 4_755 ?
Se1 O2 1.721(3) . ?
Se2 O3 1.683(5) . ?
Se2 O4 1.726(3) 4_655 ?
Se2 O4 1.726(3) . ?
O2 Mn2 2.337(3) 2_664 ?
O3 Mn2 2.117(5) 2_664 ?
O5 Mn1 2.223(4) 1_545 ?
O7 Mo1 1.937(2) 4_755 ?
O8 Mo1 1.940(2) 4_655 ?
O8 Mn2 2.269(5) 2_664 ?
O10 O10 0.685(16) 4_755 ?
